data_4317720
loop_
_publ_author_name
'Christina Hauser'
'Eckhard Bill'
'R. H. Holm'

_publ_contact_author
;
        R.H. Holm
        Department of Chemistry and Chemical Biology
        Harvard University
        Cambridge, MA 02138
        USA
;
_publ_contact_author_email holm@chemistry.harvard.edu
_publ_contact_author_fax '+1 (617) 496-9289'
_publ_contact_author_phone '+1 (617) 495-0853'
_publ_section_title
;
 Single- and Double-Cubane Clusters in the Multiple Oxidation States
 [VFe3S4]3+,2+,1+
;
_journal_name_full 'Inorganic Chemistry'
_journal_page_first 1615
_journal_page_last 1624
_journal_paper_doi 10.1021/ic011011b
_journal_volume 41
_journal_year 2002
_chemical_formula_moiety '(C9 H10 B Cl3 Fe3 N6 S4 V) (C4 H12 N)'
_chemical_formula_sum 'C13 H22 B Cl3 Fe3 N7 S4 V'
_chemical_formula_weight 740.27
_chemical_name_systematic
;

  ?

;
_space_group_IT_number 14
_symmetry_cell_setting monoclinic
_symmetry_space_group_name_Hall '-P 2ybc'
_symmetry_space_group_name_H-M 'P 1 21/c 1'
_atom_sites_solution_hydrogens geom
_atom_sites_solution_primary direct
_atom_sites_solution_secondary difmap
_audit_creation_method SHELXL-97
_cell_angle_alpha 90.00
_cell_angle_beta 112.978(2)
_cell_angle_gamma 90.00
_cell_formula_units_Z 4
_cell_length_a 9.2799(12)
_cell_length_b 27.548(3)
_cell_length_c 11.5854(14)
_cell_measurement_temperature 213(2)
_cell_volume 2726.7(6)
_computing_cell_refinement 'SMART, Version 5.618 (Bruker AXS, 2000)'
_computing_data_collection 'SMART, Version 5.618 (Bruker AXS, 2000)'
_computing_data_reduction 'SAINT+, Version 6.02 (Bruker AXS, 1999)'
_computing_molecular_graphics SHELTXTL-97
_computing_publication_material 'SHELXL-97 (Sheldrick, 1997)'
_computing_structure_refinement 'SHELXL-97 (Sheldrick, 1997)'
_computing_structure_solution 'SHELXS-97 (Sheldrick, 1990)'
_diffrn_ambient_temperature 213(2)
_diffrn_measured_fraction_theta_full 0.988
_diffrn_measured_fraction_theta_max 0.988
_diffrn_measurement_device_type 'Bruker SMART CCD area detector system'
_diffrn_measurement_method '\o, 0.3 deg/frame'
_diffrn_radiation_monochromator graphite
_diffrn_radiation_source 'fine-focus sealed tube'
_diffrn_radiation_type MoK\a
_diffrn_radiation_wavelength 0.71073
_diffrn_reflns_av_R_equivalents 0.0604
_diffrn_reflns_av_sigmaI/netI 0.0432
_diffrn_reflns_limit_h_max 11
_diffrn_reflns_limit_h_min -5
_diffrn_reflns_limit_k_max 27
_diffrn_reflns_limit_k_min -34
_diffrn_reflns_limit_l_max 14
_diffrn_reflns_limit_l_min -14
_diffrn_reflns_number 12351
_diffrn_reflns_theta_full 26.45
_diffrn_reflns_theta_max 26.45
_diffrn_reflns_theta_min 1.48
_diffrn_standards_decay_% '< 2'
_exptl_absorpt_coefficient_mu 2.514
_exptl_absorpt_correction_type empirical
_exptl_absorpt_process_details 'performed by SADABS'
_exptl_crystal_colour black
_exptl_crystal_density_diffrn 1.803
_exptl_crystal_density_method 'not measured'
_exptl_crystal_description block
_exptl_crystal_F_000 1480
_exptl_crystal_size_max 0.4
_exptl_crystal_size_mid 0.3
_exptl_crystal_size_min 0.2
_refine_diff_density_max 1.222
_refine_diff_density_min -1.010
_refine_diff_density_rms 0.162
_refine_ls_extinction_method none
_refine_ls_goodness_of_fit_ref 1.075
_refine_ls_hydrogen_treatment riding
_refine_ls_matrix_type full
_refine_ls_number_parameters 291
_refine_ls_number_reflns 5559
_refine_ls_number_restraints 0
_refine_ls_restrained_S_all 1.075
_refine_ls_R_factor_all 0.0560
_refine_ls_R_factor_gt 0.0513
_refine_ls_shift/su_max 0.101
_refine_ls_shift/su_mean 0.008
_refine_ls_structure_factor_coef Fsqd
_refine_ls_weighting_details 'calc w=1/[\s^2^(Fo^2^)+(0.0701P)^2^+7.8011P] where P=(Fo^2^+2Fc^2^)/3'
_refine_ls_weighting_scheme calc
_refine_ls_wR_factor_gt 0.1361
_refine_ls_wR_factor_ref 0.1399
_reflns_number_gt 5134
_reflns_number_total 5559
_reflns_threshold_expression >2sigma(I)
_cod_data_source_file ic011011b_2.cif
_cod_data_source_block '[NMe4][3]'
_cod_original_cell_volume 2726.8(6)
_cod_database_code 4317720

loop_
_symmetry_equiv_pos_as_xyz
'x, y, z'
'-x, y+1/2, -z+1/2'
'-x, -y, -z'
'x, -y-1/2, z-1/2'

loop_
_atom_site_label
_atom_site_type_symbol
_atom_site_fract_x
_atom_site_fract_y
_atom_site_fract_z
_atom_site_U_iso_or_equiv
_atom_site_adp_type
_atom_site_occupancy
_atom_site_symmetry_multiplicity
_atom_site_calc_flag
_atom_site_refinement_flags
_atom_site_disorder_assembly
_atom_site_disorder_group
V1 V 0.32324(7) 0.60403(2) 0.53490(6) 0.02388(16) Uani 1 1 d . . .
Fe1 Fe 0.21473(7) 0.61764(2) 0.27999(5) 0.03236(17) Uani 1 1 d . . .
Fe2 Fe 0.21292(7) 0.69387(2) 0.42784(6) 0.03174(17) Uani 1 1 d . . .
Fe3 Fe 0.48736(7) 0.65869(2) 0.42851(6) 0.03474(17) Uani 1 1 d . . .
S1 S 0.07497(11) 0.62529(4) 0.39865(9) 0.0277(2) Uani 1 1 d . . .
S2 S 0.43484(12) 0.67981(4) 0.59531(10) 0.0323(2) Uani 1 1 d . . .
S3 S 0.43568(12) 0.57934(4) 0.39840(10) 0.0320(2) Uani 1 1 d . . .
S4 S 0.29268(15) 0.69446(5) 0.26632(12) 0.0435(3) Uani 1 1 d . . .
Cl1 Cl 0.07306(15) 0.57920(5) 0.10517(10) 0.0485(3) Uani 1 1 d . . .
Cl2 Cl 0.07624(15) 0.75700(4) 0.44568(13) 0.0459(3) Uani 1 1 d . . .
Cl3 Cl 0.72823(13) 0.67838(5) 0.44956(13) 0.0468(3) Uani 1 1 d . . .
N1 N 0.2396(4) 0.53091(12) 0.5253(3) 0.0272(7) Uani 1 1 d . . .
N1S N 0.6617(5) 0.82605(16) 0.5476(4) 0.0445(10) Uani 1 1 d . . .
N2 N 0.2379(4) 0.60876(13) 0.6839(3) 0.0293(7) Uani 1 1 d . . .
N3 N 0.5253(4) 0.57435(13) 0.6855(3) 0.0292(7) Uani 1 1 d . . .
N4 N 0.2619(4) 0.50399(13) 0.6299(3) 0.0307(7) Uani 1 1 d . . .
N5 N 0.2601(4) 0.57229(14) 0.7680(3) 0.0313(7) Uani 1 1 d . . .
N6 N 0.5116(4) 0.54165(14) 0.7687(3) 0.0326(8) Uani 1 1 d . . .
B1 B 0.3484(6) 0.52620(19) 0.7597(5) 0.0347(10) Uani 1 1 d . . .
H1B H 0.350(6) 0.5002(19) 0.840(5) 0.041(14) Uiso 1 1 d . . .
C1 C 0.1607(5) 0.50232(16) 0.4282(4) 0.0327(9) Uani 1 1 d . . .
H1A H 0.1294 0.5115 0.3437 0.039 Uiso 1 1 calc R . .
C1S C 0.6685(10) 0.8758(3) 0.5988(8) 0.080(2) Uani 1 1 d . A .
H1SA H 0.6769 0.8738 0.6848 0.120 Uiso 1 1 calc R . .
H1SB H 0.5740 0.8933 0.5488 0.120 Uiso 1 1 calc R . .
H1SC H 0.7589 0.8927 0.5963 0.120 Uiso 1 1 calc R . .
C2 C 0.1306(5) 0.45731(17) 0.4680(5) 0.0379(10) Uani 1 1 d . . .
H2A H 0.0770 0.4309 0.4183 0.046 Uiso 1 1 calc R . .
C2S C 0.659(3) 0.8293(7) 0.4221(18) 0.101(6) Uiso 0.58(2) 1 d P A 1
H2SA H 0.5534 0.8365 0.3634 0.151 Uiso 0.58(2) 1 calc PR A 1
H2SB H 0.6925 0.7986 0.3997 0.151 Uiso 0.58(2) 1 calc PR A 1
H2SC H 0.7291 0.8549 0.4189 0.151 Uiso 0.58(2) 1 calc PR A 1
C2T C 0.749(3) 0.8240(8) 0.455(2) 0.077(6) Uiso 0.42(2) 1 d P A 2
H2TA H 0.8584 0.8167 0.5015 0.116 Uiso 0.42(2) 1 calc PR A 2
H2TB H 0.7388 0.8551 0.4133 0.116 Uiso 0.42(2) 1 calc PR A 2
H2TC H 0.7020 0.7989 0.3927 0.116 Uiso 0.42(2) 1 calc PR A 2
C3 C 0.1971(5) 0.46011(16) 0.5962(5) 0.0372(10) Uani 1 1 d . . .
H3A H 0.1972 0.4352 0.6516 0.045 Uiso 1 1 calc R . .
C3S C 0.8021(17) 0.7989(5) 0.6340(12) 0.070(4) Uiso 0.58(2) 1 d P A 1
H3SA H 0.8023 0.7986 0.7178 0.105 Uiso 0.58(2) 1 calc PR A 1
H3SB H 0.8965 0.8146 0.6358 0.105 Uiso 0.58(2) 1 calc PR A 1
H3SC H 0.7986 0.7658 0.6045 0.105 Uiso 0.58(2) 1 calc PR A 1
C3T C 0.728(3) 0.7896(8) 0.648(2) 0.081(6) Uiso 0.42(2) 1 d P A 2
H3TA H 0.7286 0.8027 0.7265 0.121 Uiso 0.42(2) 1 calc PR A 2
H3TB H 0.8335 0.7816 0.6583 0.121 Uiso 0.42(2) 1 calc PR A 2
H3TC H 0.6635 0.7605 0.6266 0.121 Uiso 0.42(2) 1 calc PR A 2
C4 C 0.1557(6) 0.64301(17) 0.7129(4) 0.0367(9) Uani 1 1 d . . .
H4A H 0.1234 0.6725 0.6695 0.044 Uiso 1 1 calc R . .
C4S C 0.5214(19) 0.8019(6) 0.5487(18) 0.089(5) Uiso 0.58(2) 1 d P A 1
H4SA H 0.5284 0.7995 0.6343 0.133 Uiso 0.58(2) 1 calc PR A 1
H4SB H 0.5134 0.7696 0.5133 0.133 Uiso 0.58(2) 1 calc PR A 1
H4SC H 0.4294 0.8206 0.4992 0.133 Uiso 0.58(2) 1 calc PR A 1
C4T C 0.503(2) 0.8071(8) 0.471(2) 0.082(6) Uiso 0.42(2) 1 d P A 2
H4TA H 0.4524 0.7968 0.5256 0.124 Uiso 0.42(2) 1 calc PR A 2
H4TB H 0.5125 0.7797 0.4217 0.124 Uiso 0.42(2) 1 calc PR A 2
H4TC H 0.4419 0.8324 0.4153 0.124 Uiso 0.42(2) 1 calc PR A 2
C5 C 0.1247(6) 0.6289(2) 0.8164(5) 0.0462(12) Uani 1 1 d . . .
H5A H 0.0697 0.6463 0.8561 0.055 Uiso 1 1 calc R . .
C6 C 0.1933(6) 0.58344(19) 0.8479(5) 0.0421(11) Uani 1 1 d . . .
H6A H 0.1927 0.5638 0.9141 0.051 Uiso 1 1 calc R . .
C7 C 0.6778(5) 0.58027(18) 0.7149(4) 0.0357(9) Uani 1 1 d . . .
H7A H 0.7213 0.6012 0.6729 0.043 Uiso 1 1 calc R . .
C8 C 0.7642(6) 0.5510(2) 0.8170(5) 0.0445(11) Uani 1 1 d . . .
H8A H 0.8736 0.5481 0.8563 0.053 Uiso 1 1 calc R . .
C9 C 0.6537(6) 0.52729(19) 0.8473(4) 0.0416(11) Uani 1 1 d . . .
H9A H 0.6745 0.5047 0.9125 0.050 Uiso 1 1 calc R . .

loop_
_atom_site_aniso_label
_atom_site_aniso_U_11
_atom_site_aniso_U_22
_atom_site_aniso_U_33
_atom_site_aniso_U_23
_atom_site_aniso_U_13
_atom_site_aniso_U_12
V1 0.0213(3) 0.0290(3) 0.0221(3) 0.0002(2) 0.0093(3) -0.0003(2)
Fe1 0.0286(3) 0.0456(4) 0.0230(3) 0.0010(2) 0.0103(2) -0.0008(3)
>Fe2 0.0299(3) 0.0313(3) 0.0334(3) 0.0043(2) 0.0116(3) -0.0017(2)
Fe3 0.0286(3) 0.0431(4) 0.0359(3) 0.0031(3) 0.0163(3) -0.0060(3)
S1 0.0227(5) 0.0329(5) 0.0273(5) 0.0014(4) 0.0094(4) -0.0006(4)
S2 0.0299(5) 0.0340(5) 0.0312(5) -0.0015(4) 0.0098(4) -0.0063(4)
S3 0.0267(5) 0.0429(6) 0.0298(5) -0.0024(4) 0.0145(4) 0.0002(4)
S4 0.0432(6) 0.0528(7) 0.0368(6) 0.0148(5) 0.0182(5) -0.0030(5)
Cl1 0.0444(7) 0.0726(8) 0.0218(5) -0.0116(5) 0.0057(5) 0.0049(6)
Cl2 0.0470(7) 0.0285(5) 0.0608(7) 0.0004(5) 0.0195(6) 0.0066(5)
Cl3 0.0301(6) 0.0517(7) 0.0681(8) -0.0043(6) 0.0295(6) -0.0106(5)
N1 0.0257(16) 0.0273(16) 0.0302(17) 0.0002(13) 0.0128(14) -0.0001(13)
N1S 0.048(2) 0.043(2) 0.037(2) -0.0005(17) 0.0114(19) -0.0132(19)
N2 0.0286(17) 0.0318(17) 0.0302(17) 0.0012(14) 0.0145(14) 0.0025(14)
N3 0.0237(16) 0.0362(18) 0.0268(16) 0.0005(14) 0.0089(14) 0.0040(14)
N4 0.0267(17) 0.0317(17) 0.0353(18) 0.0064(14) 0.0139(15) 0.0026(14)
N5 0.0346(19) 0.0401(19) 0.0234(16) 0.0036(14) 0.0161(15) 0.0031(15)
N6 0.0288(18) 0.0389(19) 0.0280(17) 0.0033(14) 0.0089(14) 0.0055(15)
B1 0.036(3) 0.037(3) 0.032(2) 0.010(2) 0.015(2) 0.007(2)
C1 0.030(2) 0.036(2) 0.035(2) -0.0062(17) 0.0157(18) -0.0034(17)
C1S 0.089(5) 0.050(4) 0.098(6) -0.010(4) 0.033(5) -0.008(4)
C2 0.029(2) 0.035(2) 0.053(3) -0.010(2) 0.019(2) -0.0055(18)
C3 0.030(2) 0.029(2) 0.056(3) 0.0066(19) 0.021(2) 0.0018(17)
C4 0.040(2) 0.036(2) 0.039(2) -0.0052(18) 0.021(2) 0.0039(19)
C5 0.051(3) 0.057(3) 0.041(3) -0.008(2) 0.030(2) 0.001(2)
C6 0.048(3) 0.053(3) 0.034(2) 0.004(2) 0.025(2) 0.004(2)
C7 0.024(2) 0.048(3) 0.035(2) -0.0063(19) 0.0112(18) 0.0012(18)
C8 0.027(2) 0.061(3) 0.039(2) -0.003(2) 0.0051(19) 0.012(2)
C9 0.037(2) 0.051(3) 0.028(2) 0.0017(19) 0.0037(19) 0.015(2)

loop_
_atom_type_symbol
_atom_type_description
_atom_type_scat_dispersion_real
_atom_type_scat_dispersion_imag
_atom_type_scat_source
C C 0.0033 0.0016 'International Tables Vol C Tables 4.2.6.8 and 6.1.1.4'
H H 0.0000 0.0000 'International Tables Vol C Tables 4.2.6.8 and 6.1.1.4'
B B 0.0013 0.0007 'International Tables Vol C Tables 4.2.6.8 and 6.1.1.4'
N N 0.0061 0.0033 'International Tables Vol C Tables 4.2.6.8 and 6.1.1.4'
S S 0.1246 0.1234 'International Tables Vol C Tables 4.2.6.8 and 6.1.1.4'
Cl Cl 0.1484 0.1585 'International Tables Vol C Tables 4.2.6.8 and 6.1.1.4'
V V 0.3005 0.5294 'International Tables Vol C Tables 4.2.6.8 and 6.1.1.4'
Fe Fe 0.3463 0.8444 'International Tables Vol C Tables 4.2.6.8 and 6.1.1.4'

loop_
_geom_angle_atom_site_label_1
_geom_angle_atom_site_label_2
_geom_angle_atom_site_label_3
_geom_angle
_geom_angle_site_symmetry_1
_geom_angle_site_symmetry_3
_geom_angle_publ_flag
N1 V1 N3 82.48(14) . . ?
N1 V1 N2 81.99(13) . . ?
N3 V1 N2 81.45(13) . . ?
N1 V1 S1 87.62(10) . . ?
N3 V1 S1 165.87(10) . . ?
N2 V1 S1 87.23(10) . . ?
N1 V1 S3 86.49(9) . . ?
N3 V1 S3 87.71(10) . . ?
N2 V1 S3 165.09(10) . . ?
S1 V1 S3 101.77(4) . . ?
N1 V1 S2 166.58(10) . . ?
N3 V1 S2 87.26(10) . . ?
N2 V1 S2 87.96(10) . . ?
S1 V1 S2 100.82(5) . . ?
S3 V1 S2 101.78(5) . . ?
N1 V1 Fe1 95.67(9) . . ?
N3 V1 Fe1 139.23(10) . . ?
N2 V1 Fe1 138.89(10) . . ?
S1 V1 Fe1 51.68(3) . . ?
S3 V1 Fe1 51.59(3) . . ?
S2 V1 Fe1 97.75(4) . . ?
N1 V1 Fe3 137.94(9) . . ?
N3 V1 Fe3 96.38(10) . . ?
N2 V1 Fe3 139.69(10) . . ?
S1 V1 Fe3 97.72(4) . . ?
S3 V1 Fe3 51.52(3) . . ?
S2 V1 Fe3 51.77(3) . . ?
Fe1 V1 Fe3 58.58(2) . . ?
N1 V1 Fe2 138.61(10) . . ?
N3 V1 Fe2 138.53(10) . . ?
N2 V1 Fe2 96.69(10) . . ?
S1 V1 Fe2 51.08(3) . . ?
S3 V1 Fe2 98.21(4) . . ?
S2 V1 Fe2 51.30(3) . . ?
Fe1 V1 Fe2 58.82(2) . . ?
Fe3 V1 Fe2 58.97(2) . . ?
Cl1 Fe1 S3 114.30(5) . . ?
Cl1 Fe1 S1 109.17(5) . . ?
S3 Fe1 S1 106.26(4) . . ?
Cl1 Fe1 S4 118.47(6) . . ?
S3 Fe1 S4 104.04(5) . . ?
S1 Fe1 S4 103.46(5) . . ?
Cl1 Fe1 Fe3 149.63(5) . . ?
S3 Fe1 Fe3 53.00(4) . . ?
S1 Fe1 Fe3 101.14(4) . . ?
S4 Fe1 Fe3 53.49(4) . . ?
Cl1 Fe1 Fe2 143.32(5) . . ?
S3 Fe1 Fe2 102.00(4) . . ?
S1 Fe1 Fe2 52.53(3) . . ?
S4 Fe1 Fe2 53.22(4) . . ?
Fe3 Fe1 Fe2 60.48(2) . . ?
Cl1 Fe1 V1 139.25(5) . . ?
S3 Fe1 V1 54.06(3) . . ?
S1 Fe1 V1 53.84(3) . . ?
S4 Fe1 V1 102.11(4) . . ?
Fe3 Fe1 V1 60.77(2) . . ?
Fe2 Fe1 V1 61.15(2) . . ?
Cl2 Fe2 S1 111.35(5) . . ?
Cl2 Fe2 S2 114.94(5) . . ?
S1 Fe2 S2 105.27(4) . . ?
Cl2 Fe2 S4 117.15(6) . . ?
S1 Fe2 S4 103.53(5) . . ?
S2 Fe2 S4 103.29(5) . . ?
Cl2 Fe2 Fe1 144.42(5) . . ?
S1 Fe2 Fe1 52.71(3) . . ?
S2 Fe2 Fe1 100.51(4) . . ?
S4 Fe2 Fe1 53.11(4) . . ?
Cl2 Fe2 Fe3 148.29(5) . . ?
S1 Fe2 Fe3 100.35(4) . . ?
S2 Fe2 Fe3 52.72(3) . . ?
S4 Fe2 Fe3 52.98(4) . . ?
Fe1 Fe2 Fe3 59.34(2) . . ?
Cl2 Fe2 V1 141.66(5) . . ?
S1 Fe2 V1 53.37(3) . . ?
S2 Fe2 V1 53.59(3) . . ?
S4 Fe2 V1 101.12(4) . . ?
Fe1 Fe2 V1 60.04(2) . . ?
Fe3 Fe2 V1 60.02(2) . . ?
Cl3 Fe3 S3 113.68(5) . . ?
Cl3 Fe3 S2 112.93(5) . . ?
S3 Fe3 S2 106.39(4) . . ?
Cl3 Fe3 S4 115.37(6) . . ?
S3 Fe3 S4 104.08(5) . . ?
S2 Fe3 S4 103.34(5) . . ?
Cl3 Fe3 Fe1 145.92(5) . . ?
S3 Fe3 Fe1 53.03(3) . . ?
S2 Fe3 Fe1 101.15(4) . . ?
S4 Fe3 Fe1 53.50(4) . . ?
Cl3 Fe3 Fe2 144.53(5) . . ?
S3 Fe3 Fe2 101.78(4) . . ?
S2 Fe3 Fe2 52.65(3) . . ?
S4 Fe3 Fe2 53.10(4) . . ?
>Fe1 Fe3 Fe2 60.18(2) . . ?
Cl3 Fe3 V1 142.60(5) . . ?
S3 Fe3 V1 54.01(3) . . ?
S2 Fe3 V1 54.02(3) . . ?
S4 Fe3 V1 102.02(4) . . ?
Fe1 Fe3 V1 60.65(2) . . ?
Fe2 Fe3 V1 61.01(2) . . ?
Fe2 S1 Fe1 74.77(4) . . ?
Fe2 S1 V1 75.54(4) . . ?
Fe1 S1 V1 74.48(4) . . ?
Fe2 S2 Fe3 74.63(4) . . ?
Fe2 S2 V1 75.10(4) . . ?
Fe3 S2 V1 74.21(4) . . ?
Fe3 S3 Fe1 73.98(4) . . ?
Fe3 S3 V1 74.47(4) . . ?
Fe1 S3 V1 74.35(4) . . ?
Fe3 S4 Fe1 73.01(4) . . ?
Fe3 S4 Fe2 73.93(4) . . ?
Fe1 S4 Fe2 73.67(4) . . ?
C1 N1 N4 105.7(3) . . ?
C1 N1 V1 131.8(3) . . ?
N4 N1 V1 122.5(3) . . ?
C2S N1S C4S 111.6(11) . . ?
C2S N1S C3T 132.4(12) . . ?
C4S N1S C3T 77.3(11) . . ?
C2S N1S C4T 78.2(12) . . ?
C4S N1S C4T 34.0(9) . . ?
C3T N1S C4T 103.9(13) . . ?
C2S N1S C1S 109.0(9) . . ?
C4S N1S C1S 108.3(8) . . ?
C3T N1S C1S 111.8(10) . . ?
C4T N1S C1S 116.2(10) . . ?
C2S N1S C3S 111.8(10) . . ?
C4S N1S C3S 108.1(9) . . ?
C3T N1S C3S 31.7(9) . . ?
C4T N1S C3S 128.6(10) . . ?
C1S N1S C3S 107.7(7) . . ?
C2S N1S C2T 29.6(9) . . ?
C4S N1S C2T 133.0(11) . . ?
C3T N1S C2T 110.5(12) . . ?
C4T N1S C2T 103.3(12) . . ?
C1S N1S C2T 110.6(9) . . ?
C3S N1S C2T 84.0(10) . . ?
C4 N2 N5 106.5(3) . . ?
C4 N2 V1 131.7(3) . . ?
N5 N2 V1 121.8(3) . . ?
C7 N3 N6 106.5(4) . . ?
C7 N3 V1 131.4(3) . . ?
N6 N3 V1 122.0(3) . . ?
C3 N4 N1 109.6(4) . . ?
C3 N4 B1 130.7(4) . . ?
N1 N4 B1 119.7(3) . . ?
C6 N5 N2 110.2(4) . . ?
C6 N5 B1 129.6(4) . . ?
N2 N5 B1 120.2(3) . . ?
C9 N6 N3 109.8(4) . . ?
C9 N6 B1 130.4(4) . . ?
N3 N6 B1 119.8(3) . . ?
N4 B1 N5 107.7(4) . . ?
N4 B1 N6 107.6(4) . . ?
N5 B1 N6 107.6(4) . . ?
N1 C1 C2 111.3(4) . . ?
C3 C2 C1 104.2(4) . . ?
N4 C3 C2 109.2(4) . . ?
N2 C4 C5 110.5(4) . . ?
C6 C5 C4 104.4(4) . . ?
N5 C6 C5 108.4(4) . . ?
N3 C7 C8 110.3(4) . . ?
C9 C8 C7 104.6(4) . . ?
N6 C9 C8 108.8(4) . . ?

loop_
_geom_bond_atom_site_label_1
_geom_bond_atom_site_label_2
_geom_bond_distance
_geom_bond_site_symmetry_2
_geom_bond_publ_flag
V1 N1 2.146(3) . ?
V1 N3 2.162(3) . ?
V1 N2 2.166(3) . ?
V1 S1 2.3029(12) . ?
V1 S3 2.3109(12) . ?
V1 S2 2.3141(13) . ?
V1 Fe1 2.7485(9) . ?
V1 Fe3 2.7518(9) . ?
V1 Fe2 2.7786(9) . ?
Fe1 Cl1 2.2075(13) . ?
Fe1 S3 2.2368(13) . ?
Fe1 S1 2.2380(11) . ?
Fe1 S4 2.2620(14) . ?
Fe1 Fe3 2.6910(9) . ?
Fe1 Fe2 2.7142(9) . ?
>Fe2 Cl2 2.2092(13) . ?
Fe2 S1 2.2326(12) . ?
Fe2 S2 2.2441(12) . ?
Fe2 S4 2.2653(13) . ?
Fe2 Fe3 2.7221(10) . ?
Fe3 Cl3 2.2191(12) . ?
Fe3 S3 2.2359(13) . ?
Fe3 S2 2.2463(13) . ?
Fe3 S4 2.2617(14) . ?
N1 C1 1.334(5) . ?
N1 N4 1.367(5) . ?
N1S C2S 1.447(18) . ?
N1S C4S 1.467(16) . ?
N1S C3T 1.48(2) . ?
N1S C4T 1.48(2) . ?
N1S C1S 1.485(8) . ?
N1S C3S 1.497(14) . ?
N1S C2T 1.58(2) . ?
N2 C4 1.336(6) . ?
N2 N5 1.358(5) . ?
N3 C7 1.330(5) . ?
N3 N6 1.361(5) . ?
N4 C3 1.339(6) . ?
N4 B1 1.529(7) . ?
N5 C6 1.336(6) . ?
N5 B1 1.534(6) . ?
N6 C9 1.336(6) . ?
N6 B1 1.537(6) . ?
C1 C2 1.388(6) . ?
C2 C3 1.370(7) . ?
C4 C5 1.394(7) . ?
C5 C6 1.389(8) . ?
C7 C8 1.398(7) . ?
C8 C9 1.371(8) . ?

loop_
_geom_torsion_atom_site_label_1
_geom_torsion_atom_site_label_2
_geom_torsion_atom_site_label_3
_geom_torsion_atom_site_label_4
_geom_torsion
_geom_torsion_site_symmetry_1
_geom_torsion_site_symmetry_2
_geom_torsion_site_symmetry_3
_geom_torsion_site_symmetry_4
_geom_torsion_publ_flag
N1 V1 Fe1 Cl1 5.44(12) . . . . ?
N3 V1 Fe1 Cl1 90.49(17) . . . . ?
N2 V1 Fe1 Cl1 -78.87(17) . . . . ?
S1 V1 Fe1 Cl1 -77.00(8) . . . . ?
S3 V1 Fe1 Cl1 86.40(8) . . . . ?
S2 V1 Fe1 Cl1 -174.69(7) . . . . ?
Fe3 V1 Fe1 Cl1 149.90(7) . . . . ?
Fe2 V1 Fe1 Cl1 -139.76(7) . . . . ?
N1 V1 Fe1 S3 -80.96(10) . . . . ?
N3 V1 Fe1 S3 4.09(16) . . . . ?
N2 V1 Fe1 S3 -165.27(16) . . . . ?
S1 V1 Fe1 S3 -163.39(6) . . . . ?
S2 V1 Fe1 S3 98.92(5) . . . . ?
Fe3 V1 Fe1 S3 63.50(4) . . . . ?
Fe2 V1 Fe1 S3 133.84(4) . . . . ?
N1 V1 Fe1 S1 82.44(10) . . . . ?
N3 V1 Fe1 S1 167.49(16) . . . . ?
N2 V1 Fe1 S1 -1.87(15) . . . . ?
S3 V1 Fe1 S1 163.39(6) . . . . ?
S2 V1 Fe1 S1 -97.69(5) . . . . ?
Fe3 V1 Fe1 S1 -133.10(4) . . . . ?
Fe2 V1 Fe1 S1 -62.76(4) . . . . ?
N1 V1 Fe1 S4 -179.63(10) . . . . ?
N3 V1 Fe1 S4 -94.58(16) . . . . ?
N2 V1 Fe1 S4 96.06(16) . . . . ?
S1 V1 Fe1 S4 97.93(5) . . . . ?
S3 V1 Fe1 S4 -98.68(6) . . . . ?
S2 V1 Fe1 S4 0.24(5) . . . . ?
Fe3 V1 Fe1 S4 -35.17(4) . . . . ?
Fe2 V1 Fe1 S4 35.17(4) . . . . ?
N1 V1 Fe1 Fe3 -144.46(9) . . . . ?
N3 V1 Fe1 Fe3 -59.41(16) . . . . ?
N2 V1 Fe1 Fe3 131.23(15) . . . . ?
S1 V1 Fe1 Fe3 133.10(4) . . . . ?
S3 V1 Fe1 Fe3 -63.50(4) . . . . ?
S2 V1 Fe1 Fe3 35.41(4) . . . . ?
Fe2 V1 Fe1 Fe3 70.34(3) . . . . ?
N1 V1 Fe1 Fe2 145.20(9) . . . . ?
N3 V1 Fe1 Fe2 -129.75(16) . . . . ?
N2 V1 Fe1 Fe2 60.89(15) . . . . ?
S1 V1 Fe1 Fe2 62.76(4) . . . . ?
S3 V1 Fe1 Fe2 -133.84(4) . . . . ?
S2 V1 Fe1 Fe2 -34.93(4) . . . . ?
>Fe3 V1 Fe1 Fe2 -70.34(3) . . . . ?
Cl1 Fe1 Fe2 Cl2 -3.52(12) . . . . ?
S3 Fe1 Fe2 Cl2 -175.26(8) . . . . ?
S1 Fe1 Fe2 Cl2 -73.86(8) . . . . ?
S4 Fe1 Fe2 Cl2 86.07(9) . . . . ?
Fe3 Fe1 Fe2 Cl2 150.58(8) . . . . ?
V1 Fe1 Fe2 Cl2 -138.61(8) . . . . ?
Cl1 Fe1 Fe2 S1 70.34(8) . . . . ?
S3 Fe1 Fe2 S1 -101.41(5) . . . . ?
S4 Fe1 Fe2 S1 159.92(6) . . . . ?
Fe3 Fe1 Fe2 S1 -135.56(4) . . . . ?
V1 Fe1 Fe2 S1 -64.75(4) . . . . ?
Cl1 Fe1 Fe2 S2 171.60(8) . . . . ?
S3 Fe1 Fe2 S2 -0.14(5) . . . . ?
S1 Fe1 Fe2 S2 101.27(5) . . . . ?
S4 Fe1 Fe2 S2 -98.81(6) . . . . ?
Fe3 Fe1 Fe2 S2 -34.30(4) . . . . ?
V1 Fe1 Fe2 S2 36.51(3) . . . . ?
Cl1 Fe1 Fe2 S4 -89.59(9) . . . . ?
S3 Fe1 Fe2 S4 98.67(6) . . . . ?
S1 Fe1 Fe2 S4 -159.92(6) . . . . ?
Fe3 Fe1 Fe2 S4 64.51(5) . . . . ?
V1 Fe1 Fe2 S4 135.32(5) . . . . ?
Cl1 Fe1 Fe2 Fe3 -154.10(8) . . . . ?
S3 Fe1 Fe2 Fe3 34.16(4) . . . . ?
S1 Fe1 Fe2 Fe3 135.56(4) . . . . ?
S4 Fe1 Fe2 Fe3 -64.51(5) . . . . ?
V1 Fe1 Fe2 Fe3 70.81(2) . . . . ?
Cl1 Fe1 Fe2 V1 135.09(8) . . . . ?
S3 Fe1 Fe2 V1 -36.65(4) . . . . ?
S1 Fe1 Fe2 V1 64.75(4) . . . . ?
S4 Fe1 Fe2 V1 -135.32(5) . . . . ?
Fe3 Fe1 Fe2 V1 -70.81(2) . . . . ?
N1 V1 Fe2 Cl2 82.47(16) . . . . ?
N3 V1 Fe2 Cl2 -87.64(16) . . . . ?
N2 V1 Fe2 Cl2 -2.99(12) . . . . ?
S1 V1 Fe2 Cl2 77.96(8) . . . . ?
S3 V1 Fe2 Cl2 176.49(7) . . . . ?
S2 V1 Fe2 Cl2 -84.95(8) . . . . ?
Fe1 V1 Fe2 Cl2 141.67(8) . . . . ?
Fe3 V1 Fe2 Cl2 -148.63(8) . . . . ?
N1 V1 Fe2 S1 4.51(14) . . . . ?
N3 V1 Fe2 S1 -165.59(15) . . . . ?
N2 V1 Fe2 S1 -80.95(10) . . . . ?
S3 V1 Fe2 S1 98.54(5) . . . . ?
S2 V1 Fe2 S1 -162.91(5) . . . . ?
Fe1 V1 Fe2 S1 63.71(4) . . . . ?
Fe3 V1 Fe2 S1 133.41(4) . . . . ?
N1 V1 Fe2 S2 167.43(14) . . . . ?
N3 V1 Fe2 S2 -2.68(14) . . . . ?
N2 V1 Fe2 S2 81.96(10) . . . . ?
S1 V1 Fe2 S2 162.91(5) . . . . ?
S3 V1 Fe2 S2 -98.55(5) . . . . ?
Fe1 V1 Fe2 S2 -133.37(4) . . . . ?
Fe3 V1 Fe2 S2 -63.68(4) . . . . ?
N1 V1 Fe2 S4 -94.17(14) . . . . ?
N3 V1 Fe2 S4 95.73(15) . . . . ?
N2 V1 Fe2 S4 -179.63(10) . . . . ?
S1 V1 Fe2 S4 -98.68(5) . . . . ?
S3 V1 Fe2 S4 -0.14(5) . . . . ?
S2 V1 Fe2 S4 98.41(6) . . . . ?
Fe1 V1 Fe2 S4 -34.97(4) . . . . ?
Fe3 V1 Fe2 S4 34.73(4) . . . . ?
N1 V1 Fe2 Fe1 -59.20(14) . . . . ?
N3 V1 Fe2 Fe1 130.69(14) . . . . ?
N2 V1 Fe2 Fe1 -144.66(10) . . . . ?
S1 V1 Fe2 Fe1 -63.71(4) . . . . ?
S3 V1 Fe2 Fe1 34.82(3) . . . . ?
S2 V1 Fe2 Fe1 133.37(4) . . . . ?
Fe3 V1 Fe2 Fe1 69.70(3) . . . . ?
N1 V1 Fe2 Fe3 -128.90(14) . . . . ?
N3 V1 Fe2 Fe3 60.99(14) . . . . ?
N2 V1 Fe2 Fe3 145.64(10) . . . . ?
S1 V1 Fe2 Fe3 -133.41(4) . . . . ?
S3 V1 Fe2 Fe3 -34.88(3) . . . . ?
S2 V1 Fe2 Fe3 63.68(4) . . . . ?
Fe1 V1 Fe2 Fe3 -69.70(3) . . . . ?
Cl1 Fe1 Fe3 Cl3 3.04(15) . . . . ?
S3 Fe1 Fe3 Cl3 77.55(9) . . . . ?
S1 Fe1 Fe3 Cl3 179.61(9) . . . . ?
S4 Fe1 Fe3 Cl3 -81.81(10) . . . . ?
Fe2 Fe1 Fe3 Cl3 -145.90(9) . . . . ?
V1 Fe1 Fe3 Cl3 142.68(9) . . . . ?
Cl1 Fe1 Fe3 S3 -74.51(10) . . . . ?
S1 Fe1 Fe3 S3 102.06(5) . . . . ?
S4 Fe1 Fe3 S3 -159.35(6) . . . . ?
Fe2 Fe1 Fe3 S3 136.55(4) . . . . ?
V1 Fe1 Fe3 S3 65.13(4) . . . . ?
Cl1 Fe1 Fe3 S2 -176.72(10) . . . . ?
S3 Fe1 Fe3 S2 -102.21(5) . . . . ?
S1 Fe1 Fe3 S2 -0.15(5) . . . . ?
S4 Fe1 Fe3 S2 98.43(6) . . . . ?
Fe2 Fe1 Fe3 S2 34.34(4) . . . . ?
V1 Fe1 Fe3 S2 -37.08(4) . . . . ?
Cl1 Fe1 Fe3 S4 84.84(11) . . . . ?
S3 Fe1 Fe3 S4 159.35(6) . . . . ?
S1 Fe1 Fe3 S4 -98.59(6) . . . . ?
Fe2 Fe1 Fe3 S4 -64.09(5) . . . . ?
V1 Fe1 Fe3 S4 -135.51(5) . . . . ?
Cl1 Fe1 Fe3 Fe2 148.93(10) . . . . ?
S3 Fe1 Fe3 Fe2 -136.55(4) . . . . ?
S1 Fe1 Fe3 Fe2 -34.49(3) . . . . ?
S4 Fe1 Fe3 Fe2 64.09(5) . . . . ?
V1 Fe1 Fe3 Fe2 -71.42(3) . . . . ?
Cl1 Fe1 Fe3 V1 -139.65(10) . . . . ?
S3 Fe1 Fe3 V1 -65.13(4) . . . . ?
S1 Fe1 Fe3 V1 36.93(4) . . . . ?
S4 Fe1 Fe3 V1 135.51(5) . . . . ?
Fe2 Fe1 Fe3 V1 71.42(3) . . . . ?
Cl2 Fe2 Fe3 Cl3 0.15(13) . . . . ?
S1 Fe2 Fe3 Cl3 -178.29(8) . . . . ?
S2 Fe2 Fe3 Cl3 -76.91(9) . . . . ?
S4 Fe2 Fe3 Cl3 82.49(9) . . . . ?
Fe1 Fe2 Fe3 Cl3 147.22(8) . . . . ?
V1 Fe2 Fe3 Cl3 -141.95(8) . . . . ?
Cl2 Fe2 Fe3 S3 178.79(9) . . . . ?
S1 Fe2 Fe3 S3 0.35(5) . . . . ?
S2 Fe2 Fe3 S3 101.73(5) . . . . ?
S4 Fe2 Fe3 S3 -98.86(6) . . . . ?
Fe1 Fe2 Fe3 S3 -34.14(4) . . . . ?
V1 Fe2 Fe3 S3 36.69(4) . . . . ?
Cl2 Fe2 Fe3 S2 77.06(9) . . . . ?
S1 Fe2 Fe3 S2 -101.39(5) . . . . ?
S4 Fe2 Fe3 S2 159.40(6) . . . . ?
Fe1 Fe2 Fe3 S2 -135.87(4) . . . . ?
V1 Fe2 Fe3 S2 -65.04(4) . . . . ?
Cl2 Fe2 Fe3 S4 -82.34(10) . . . . ?
S1 Fe2 Fe3 S4 99.21(6) . . . . ?
S2 Fe2 Fe3 S4 -159.40(6) . . . . ?
Fe1 Fe2 Fe3 S4 64.72(5) . . . . ?
V1 Fe2 Fe3 S4 135.56(5) . . . . ?
Cl2 Fe2 Fe3 Fe1 -147.07(9) . . . . ?
S1 Fe2 Fe3 Fe1 34.49(3) . . . . ?
S2 Fe2 Fe3 Fe1 135.87(4) . . . . ?
S4 Fe2 Fe3 Fe1 -64.72(5) . . . . ?
V1 Fe2 Fe3 Fe1 70.83(3) . . . . ?
Cl2 Fe2 Fe3 V1 142.10(9) . . . . ?
S1 Fe2 Fe3 V1 -36.34(3) . . . . ?
S2 Fe2 Fe3 V1 65.04(4) . . . . ?
S4 Fe2 Fe3 V1 -135.56(5) . . . . ?
Fe1 Fe2 Fe3 V1 -70.83(3) . . . . ?
N1 V1 Fe3 Cl3 -86.27(16) . . . . ?
N3 V1 Fe3 Cl3 -0.44(13) . . . . ?
N2 V1 Fe3 Cl3 83.86(17) . . . . ?
S1 V1 Fe3 Cl3 178.70(8) . . . . ?
S3 V1 Fe3 Cl3 -82.37(8) . . . . ?
S2 V1 Fe3 Cl3 80.98(8) . . . . ?
Fe1 V1 Fe3 Cl3 -145.99(8) . . . . ?
Fe2 V1 Fe3 Cl3 143.92(8) . . . . ?
N1 V1 Fe3 S3 -3.90(14) . . . . ?
N3 V1 Fe3 S3 81.94(10) . . . . ?
N2 V1 Fe3 S3 166.23(15) . . . . ?
S1 V1 Fe3 S3 -98.93(5) . . . . ?
S2 V1 Fe3 S3 163.35(6) . . . . ?
Fe1 V1 Fe3 S3 -63.62(4) . . . . ?
Fe2 V1 Fe3 S3 -133.71(4) . . . . ?
N1 V1 Fe3 S2 -167.25(15) . . . . ?
N3 V1 Fe3 S2 -81.41(10) . . . . ?
N2 V1 Fe3 S2 2.88(15) . . . . ?
S1 V1 Fe3 S2 97.72(5) . . . . ?
S3 V1 Fe3 S2 -163.35(6) . . . . ?
Fe1 V1 Fe3 S2 133.03(5) . . . . ?
Fe2 V1 Fe3 S2 62.94(4) . . . . ?
N1 V1 Fe3 S4 94.88(15) . . . . ?
N3 V1 Fe3 S4 -179.28(10) . . . . ?
N2 V1 Fe3 S4 -94.99(15) . . . . ?
S1 V1 Fe3 S4 -0.15(5) . . . . ?
S3 V1 Fe3 S4 98.78(6) . . . . ?
S2 V1 Fe3 S4 -97.87(6) . . . . ?
Fe1 V1 Fe3 S4 35.17(4) . . . . ?
Fe2 V1 Fe3 S4 -34.92(4) . . . . ?
N1 V1 Fe3 Fe1 59.72(14) . . . . ?
N3 V1 Fe3 Fe1 145.55(10) . . . . ?
N2 V1 Fe3 Fe1 -130.15(15) . . . . ?
S1 V1 Fe3 Fe1 -35.31(3) . . . . ?
S3 V1 Fe3 Fe1 63.62(4) . . . . ?
S2 V1 Fe3 Fe1 -133.03(5) . . . . ?
Fe2 V1 Fe3 Fe1 -70.09(3) . . . . ?
N1 V1 Fe3 Fe2 129.81(14) . . . . ?
N3 V1 Fe3 Fe2 -144.36(10) . . . . ?
N2 V1 Fe3 Fe2 -60.06(15) . . . . ?
S1 V1 Fe3 Fe2 34.78(3) . . . . ?
S3 V1 Fe3 Fe2 133.71(4) . . . . ?
S2 V1 Fe3 Fe2 -62.94(4) . . . . ?
Fe1 V1 Fe3 Fe2 70.09(3) . . . . ?
Cl2 Fe2 S1 Fe1 143.13(5) . . . . ?
S2 Fe2 S1 Fe1 -91.71(5) . . . . ?
S4 Fe2 S1 Fe1 16.40(5) . . . . ?
Fe3 Fe2 S1 Fe1 -37.75(3) . . . . ?
V1 Fe2 S1 Fe1 -77.52(3) . . . . ?
Cl2 Fe2 S1 V1 -139.36(5) . . . . ?
S2 Fe2 S1 V1 -14.19(5) . . . . ?
S4 Fe2 S1 V1 93.92(5) . . . . ?
Fe1 Fe2 S1 V1 77.52(3) . . . . ?
Fe3 Fe2 S1 V1 39.77(3) . . . . ?
Cl1 Fe1 S1 Fe2 -143.45(5) . . . . ?
S3 Fe1 S1 Fe2 92.83(5) . . . . ?
S4 Fe1 S1 Fe2 -16.42(5) . . . . ?
Fe3 Fe1 S1 Fe2 38.38(4) . . . . ?
V1 Fe1 S1 Fe2 78.88(3) . . . . ?
Cl1 Fe1 S1 V1 137.67(5) . . . . ?
S3 Fe1 S1 V1 13.95(5) . . . . ?
S4 Fe1 S1 V1 -95.30(5) . . . . ?
Fe3 Fe1 S1 V1 -40.49(4) . . . . ?
Fe2 Fe1 S1 V1 -78.88(3) . . . . ?
N1 V1 S1 Fe2 -177.01(9) . . . . ?
N3 V1 S1 Fe2 137.6(4) . . . . ?
N2 V1 S1 Fe2 100.89(10) . . . . ?
S3 V1 S1 Fe2 -91.10(4) . . . . ?
S2 V1 S1 Fe2 13.50(4) . . . . ?
Fe1 V1 S1 Fe2 -77.88(3) . . . . ?
Fe3 V1 S1 Fe2 -38.92(3) . . . . ?
N1 V1 S1 Fe1 -99.14(9) . . . . ?
N3 V1 S1 Fe1 -144.6(4) . . . . ?
N2 V1 S1 Fe1 178.77(10) . . . . ?
S3 V1 S1 Fe1 -13.23(4) . . . . ?
S2 V1 S1 Fe1 91.38(4) . . . . ?
Fe3 V1 S1 Fe1 38.96(3) . . . . ?
Fe2 V1 S1 Fe1 77.88(3) . . . . ?
Cl2 Fe2 S2 Fe3 -145.60(5) . . . . ?
S1 Fe2 S2 Fe3 91.50(4) . . . . ?
S4 Fe2 S2 Fe3 -16.77(5) . . . . ?
Fe1 Fe2 S2 Fe3 37.53(4) . . . . ?
V1 Fe2 S2 Fe3 77.36(4) . . . . ?
Cl2 Fe2 S2 V1 137.05(5) . . . . ?
S1 Fe2 S2 V1 14.15(4) . . . . ?
S4 Fe2 S2 V1 -94.13(5) . . . . ?
Fe1 Fe2 S2 V1 -39.83(3) . . . . ?
Fe3 Fe2 S2 V1 -77.36(4) . . . . ?
Cl3 Fe3 S2 Fe2 142.14(5) . . . . ?
S3 Fe3 S2 Fe2 -92.48(5) . . . . ?
S4 Fe3 S2 Fe2 16.80(5) . . . . ?
Fe1 Fe3 S2 Fe2 -38.00(4) . . . . ?
V1 Fe3 S2 Fe2 -78.50(4) . . . . ?
Cl3 Fe3 S2 V1 -139.36(5) . . . . ?
S3 Fe3 S2 V1 -13.98(5) . . . . ?
S4 Fe3 S2 V1 95.30(5) . . . . ?
Fe1 Fe3 S2 V1 40.49(4) . . . . ?
Fe2 Fe3 S2 V1 78.50(4) . . . . ?
N1 V1 S2 Fe2 -141.7(4) . . . . ?
N3 V1 S2 Fe2 178.22(10) . . . . ?
N2 V1 S2 Fe2 -100.24(10) . . . . ?
S1 V1 S2 Fe2 -13.46(4) . . . . ?
S3 V1 S2 Fe2 91.14(4) . . . . ?
Fe1 V1 S2 Fe2 38.88(3) . . . . ?
Fe3 V1 S2 Fe2 77.89(4) . . . . ?
N1 V1 S2 Fe3 140.4(4) . . . . ?
N3 V1 S2 Fe3 100.33(10) . . . . ?
N2 V1 S2 Fe3 -178.14(10) . . . . ?
S1 V1 S2 Fe3 -91.35(4) . . . . ?
S3 V1 S2 Fe3 13.24(4) . . . . ?
Fe1 V1 S2 Fe3 -39.02(4) . . . . ?
Fe2 V1 S2 Fe3 -77.89(4) . . . . ?
Cl3 Fe3 S3 Fe1 -143.31(5) . . . . ?
S2 Fe3 S3 Fe1 91.77(5) . . . . ?
S4 Fe3 S3 Fe1 -16.99(5) . . . . ?
Fe2 Fe3 S3 Fe1 37.55(3) . . . . ?
V1 Fe3 S3 Fe1 77.79(3) . . . . ?
Cl3 Fe3 S3 V1 138.90(5) . . . . ?
S2 Fe3 S3 V1 13.98(5) . . . . ?
S4 Fe3 S3 V1 -94.78(5) . . . . ?
Fe1 Fe3 S3 V1 -77.79(3) . . . . ?
Fe2 Fe3 S3 V1 -40.23(4) . . . . ?
Cl1 Fe1 S3 Fe3 147.68(5) . . . . ?
S1 Fe1 S3 Fe3 -91.85(4) . . . . ?
S4 Fe1 S3 Fe3 16.99(5) . . . . ?
Fe2 Fe1 S3 Fe3 -37.72(3) . . . . ?
V1 Fe1 S3 Fe3 -77.94(4) . . . . ?
Cl1 Fe1 S3 V1 -134.37(5) . . . . ?
S1 Fe1 S3 V1 -13.91(5) . . . . ?
S4 Fe1 S3 V1 94.93(5) . . . . ?
Fe3 Fe1 S3 V1 77.94(4) . . . . ?
Fe2 Fe1 S3 V1 40.23(4) . . . . ?
N1 V1 S3 Fe3 177.38(10) . . . . ?
N3 V1 S3 Fe3 -100.01(10) . . . . ?
N2 V1 S3 Fe3 -143.2(4) . . . . ?
S1 V1 S3 Fe3 90.55(4) . . . . ?
S2 V1 S3 Fe3 -13.29(4) . . . . ?
Fe1 V1 S3 Fe3 77.31(4) . . . . ?
Fe2 V1 S3 Fe3 38.75(4) . . . . ?
N1 V1 S3 Fe1 100.07(10) . . . . ?
N3 V1 S3 Fe1 -177.33(10) . . . . ?
N2 V1 S3 Fe1 139.5(4) . . . . ?
S1 V1 S3 Fe1 13.24(4) . . . . ?
S2 V1 S3 Fe1 -90.60(4) . . . . ?
Fe3 V1 S3 Fe1 -77.31(4) . . . . ?
Fe2 V1 S3 Fe1 -38.57(3) . . . . ?
Cl3 Fe3 S4 Fe1 142.13(5) . . . . ?
S3 Fe3 S4 Fe1 16.88(5) . . . . ?
S2 Fe3 S4 Fe1 -94.12(5) . . . . ?
Fe2 Fe3 S4 Fe1 -77.42(4) . . . . ?
V1 Fe3 S4 Fe1 -38.64(4) . . . . ?
Cl3 Fe3 S4 Fe2 -140.45(5) . . . . ?
S3 Fe3 S4 Fe2 94.30(5) . . . . ?
S2 Fe3 S4 Fe2 -16.70(5) . . . . ?
Fe1 Fe3 S4 Fe2 77.42(4) . . . . ?
V1 Fe3 S4 Fe2 38.77(4) . . . . ?
Cl1 Fe1 S4 Fe3 -145.05(5) . . . . ?
S3 Fe1 S4 Fe3 -16.87(5) . . . . ?
S1 Fe1 S4 Fe3 94.02(5) . . . . ?
Fe2 Fe1 S4 Fe3 77.75(4) . . . . ?
V1 Fe1 S4 Fe3 38.72(4) . . . . ?
Cl1 Fe1 S4 Fe2 137.20(5) . . . . ?
S3 Fe1 S4 Fe2 -94.63(5) . . . . ?
S1 Fe1 S4 Fe2 16.27(5) . . . . ?
Fe3 Fe1 S4 Fe2 -77.75(4) . . . . ?
V1 Fe1 S4 Fe2 -39.04(4) . . . . ?
Cl2 Fe2 S4 Fe3 144.16(5) . . . . ?
S1 Fe2 S4 Fe3 -92.87(5) . . . . ?
S2 Fe2 S4 Fe3 16.71(5) . . . . ?
Fe1 Fe2 S4 Fe3 -76.55(4) . . . . ?
V1 Fe2 S4 Fe3 -38.18(4) . . . . ?
Cl2 Fe2 S4 Fe1 -139.28(5) . . . . ?
S1 Fe2 S4 Fe1 -16.31(5) . . . . ?
S2 Fe2 S4 Fe1 93.27(5) . . . . ?
Fe3 Fe2 S4 Fe1 76.55(4) . . . . ?
V1 Fe2 S4 Fe1 38.37(4) . . . . ?
N3 V1 N1 C1 -139.6(4) . . . . ?
N2 V1 N1 C1 138.1(4) . . . . ?
S1 V1 N1 C1 50.5(4) . . . . ?
S3 V1 N1 C1 -51.4(4) . . . . ?
S2 V1 N1 C1 180.0(3) . . . . ?
Fe1 V1 N1 C1 -0.6(4) . . . . ?
Fe3 V1 N1 C1 -48.4(4) . . . . ?
Fe2 V1 N1 C1 47.0(4) . . . . ?
N3 V1 N1 N4 40.7(3) . . . . ?
N2 V1 N1 N4 -41.7(3) . . . . ?
S1 V1 N1 N4 -129.2(3) . . . . ?
S3 V1 N1 N4 128.9(3) . . . . ?
S2 V1 N1 N4 0.2(6) . . . . ?
Fe1 V1 N1 N4 179.7(3) . . . . ?
Fe3 V1 N1 N4 131.9(2) . . . . ?
Fe2 V1 N1 N4 -132.7(2) . . . . ?
N1 V1 N2 C4 -136.8(4) . . . . ?
N3 V1 N2 C4 139.7(4) . . . . ?
S1 V1 N2 C4 -48.8(4) . . . . ?
S3 V1 N2 C4 -176.5(3) . . . . ?
S2 V1 N2 C4 52.2(4) . . . . ?
Fe1 V1 N2 C4 -47.3(5) . . . . ?
Fe3 V1 N2 C4 49.9(5) . . . . ?
Fe2 V1 N2 C4 1.5(4) . . . . ?
N1 V1 N2 N5 41.2(3) . . . . ?
N3 V1 N2 N5 -42.3(3) . . . . ?
S1 V1 N2 N5 129.2(3) . . . . ?
S3 V1 N2 N5 1.5(6) . . . . ?
S2 V1 N2 N5 -129.9(3) . . . . ?
Fe1 V1 N2 N5 130.7(3) . . . . ?
Fe3 V1 N2 N5 -132.1(3) . . . . ?
Fe2 V1 N2 N5 179.5(3) . . . . ?
N1 V1 N3 C7 136.7(4) . . . . ?
N2 V1 N3 C7 -140.3(4) . . . . ?
S1 V1 N3 C7 -177.4(3) . . . . ?
S3 V1 N3 C7 50.0(4) . . . . ?
S2 V1 N3 C7 -51.9(4) . . . . ?
Fe1 V1 N3 C7 46.8(5) . . . . ?
Fe3 V1 N3 C7 -0.9(4) . . . . ?
Fe2 V1 N3 C7 -49.8(4) . . . . ?
N1 V1 N3 N6 -39.7(3) . . . . ?
N2 V1 N3 N6 43.3(3) . . . . ?
S1 V1 N3 N6 6.2(7) . . . . ?
S3 V1 N3 N6 -126.4(3) . . . . ?
S2 V1 N3 N6 131.7(3) . . . . ?
Fe1 V1 N3 N6 -129.6(3) . . . . ?
Fe3 V1 N3 N6 -177.3(3) . . . . ?
Fe2 V1 N3 N6 133.8(3) . . . . ?
C1 N1 N4 C3 -0.1(4) . . . . ?
V1 N1 N4 C3 179.6(3) . . . . ?
C1 N1 N4 B1 -179.4(4) . . . . ?
V1 N1 N4 B1 0.4(5) . . . . ?
C4 N2 N5 C6 0.0(5) . . . . ?
V1 N2 N5 C6 -178.4(3) . . . . ?
C4 N2 N5 B1 178.7(4) . . . . ?
V1 N2 N5 B1 0.3(5) . . . . ?
C7 N3 N6 C9 -0.6(5) . . . . ?
V1 N3 N6 C9 176.5(3) . . . . ?
C7 N3 N6 B1 -179.4(4) . . . . ?
V1 N3 N6 B1 -2.2(5) . . . . ?
C3 N4 B1 N5 -121.5(5) . . . . ?
N1 N4 B1 N5 57.6(5) . . . . ?
C3 N4 B1 N6 122.7(5) . . . . ?
N1 N4 B1 N6 -58.2(5) . . . . ?
C6 N5 B1 N4 120.5(5) . . . . ?
N2 N5 B1 N4 -58.0(5) . . . . ?
C6 N5 B1 N6 -123.8(5) . . . . ?
N2 N5 B1 N6 57.8(5) . . . . ?
C9 N6 B1 N4 -119.3(5) . . . . ?
N3 N6 B1 N4 59.2(5) . . . . ?
C9 N6 B1 N5 124.9(5) . . . . ?
N3 N6 B1 N5 -56.7(5) . . . . ?
N4 N1 C1 C2 0.2(5) . . . . ?
V1 N1 C1 C2 -179.5(3) . . . . ?
N1 C1 C2 C3 -0.2(5) . . . . ?
N1 N4 C3 C2 0.0(5) . . . . ?
B1 N4 C3 C2 179.2(4) . . . . ?
C1 C2 C3 N4 0.1(5) . . . . ?
N5 N2 C4 C5 0.2(5) . . . . ?
V1 N2 C4 C5 178.4(3) . . . . ?
N2 C4 C5 C6 -0.3(6) . . . . ?
N2 N5 C6 C5 -0.3(6) . . . . ?
B1 N5 C6 C5 -178.8(5) . . . . ?
C4 C5 C6 N5 0.4(6) . . . . ?
N6 N3 C7 C8 0.5(5) . . . . ?
V1 N3 C7 C8 -176.3(3) . . . . ?
N3 C7 C8 C9 -0.2(6) . . . . ?
N3 N6 C9 C8 0.5(5) . . . . ?
B1 N6 C9 C8 179.1(5) . . . . ?
C7 C8 C9 N6 -0.2(6) . . . . ?
